data_7054756
loop_
_publ_author_name
'Wang, Fengqin'
'Dong, Caifu'
'Wang, Chengmiao'
'Yu, Zongchao'
'Guo, Shukun'
'Wang, Zechuan'
'Zhao, Yongnan'
'Li, Guodong'

_publ_section_title
;
 Fluorescence detection of aromatic amines and photocatalytic degradation
 of rhodamine B under UV light irradiation by luminescent metal--organic
 frameworks
;
_journal_issue 6
_journal_name_full 'New J. Chem.'
_journal_page_first 4437
_journal_paper_doi 10.1039/C4NJ02356K
_journal_volume 39
_journal_year 2015
_chemical_formula_sum 'C8 H11 Cd N O7'
_chemical_formula_weight 345.58
_chemical_name_systematic
; 
 ? 
;
_space_group_crystal_system triclinic
_space_group_IT_number 2
_space_group_name_Hall '-P 1'
_space_group_name_H-M_alt 'P -1'
_symmetry_space_group_name_Hall '-P 1'
_symmetry_space_group_name_H-M 'P -1'
_atom_sites_solution_hydrogens mixed
_atom_sites_solution_primary direct
_atom_sites_solution_secondary difmap
_audit_creation_method SHELXL-2014/7
_audit_update_record
;
2015-01-31 deposited with the CCDC.
2015-03-18 downloaded from the CCDC.
;
_cell_angle_alpha 84.04(3)
_cell_angle_beta 76.23(3)
_cell_angle_gamma 66.04(3)
_cell_formula_units_Z 2
_cell_length_a 7.7683(16)
_cell_length_b 8.6089(17)
_cell_length_c 8.6695(17)
_cell_measurement_reflns_used 1880
_cell_measurement_temperature 113(2)
_cell_measurement_theta_max 27.8704
_cell_measurement_theta_min 2.4190
_cell_volume 514.6(2)
_computing_cell_refinement crystalclear
_computing_data_collection crystalclear
_computing_data_reduction crystalclear
_computing_molecular_graphics 'Bruker SHELXTL'
_computing_publication_material 'Bruker SHELXTL'
_computing_structure_refinement 'SHELXL-2014/7 (Sheldrick, 2014)'
_computing_structure_solution 'SHELXS-97 (Sheldrick, 1990)'
_diffrn_ambient_temperature 113(2)
_diffrn_measured_fraction_theta_full 0.983
_diffrn_measured_fraction_theta_max 0.976
_diffrn_measurement_device_type 'rigaku saturn'
_diffrn_measurement_method '\w scans'
_diffrn_radiation_type MoK\a
_diffrn_radiation_wavelength 0.71073
_diffrn_reflns_av_R_equivalents 0.0256
_diffrn_reflns_av_unetI/netI 0.0393
_diffrn_reflns_Laue_measured_fraction_full 0.983
_diffrn_reflns_Laue_measured_fraction_max 0.976
_diffrn_reflns_limit_h_max 10
_diffrn_reflns_limit_h_min -8
_diffrn_reflns_limit_k_max 11
_diffrn_reflns_limit_k_min -11
_diffrn_reflns_limit_l_max 10
_diffrn_reflns_limit_l_min -11
_diffrn_reflns_number 5113
_diffrn_reflns_point_group_measured_fraction_full 0.983
_diffrn_reflns_point_group_measured_fraction_max 0.976
_diffrn_reflns_theta_full 25.242
_diffrn_reflns_theta_max 27.869
_diffrn_reflns_theta_min 2.419
_diffrn_source 'rotating anode'
_diffrn_standards_decay_% 0
_diffrn_standards_interval_count 0
_diffrn_standards_interval_time 0
_diffrn_standards_number 0
_exptl_absorpt_coefficient_mu 2.148
_exptl_absorpt_correction_T_max 0.7826
_exptl_absorpt_correction_T_min 0.6733
_exptl_absorpt_correction_type multi-scan
_exptl_absorpt_process_details crystalclear
_exptl_crystal_colour colorless
_exptl_crystal_density_diffrn 2.230
_exptl_crystal_density_method 'not measured'
_exptl_crystal_description plate
_exptl_crystal_F_000 340
_exptl_crystal_size_max 0.200
_exptl_crystal_size_mid 0.180
_exptl_crystal_size_min 0.120
_refine_diff_density_max 0.496
_refine_diff_density_min -0.976
_refine_diff_density_rms 0.120
_refine_ls_extinction_method none
_refine_ls_goodness_of_fit_ref 1.069
_refine_ls_hydrogen_treatment mixed
_refine_ls_matrix_type full
_refine_ls_number_parameters 166
_refine_ls_number_reflns 2395
_refine_ls_number_restraints 5
_refine_ls_restrained_S_all 1.068
_refine_ls_R_factor_all 0.0244
_refine_ls_R_factor_gt 0.0228
_refine_ls_shift/su_max 0.004
_refine_ls_shift/su_mean 0.000
_refine_ls_structure_factor_coef Fsqd
_refine_ls_weighting_details 'w=1/[\s^2^(Fo^2^)+(0.0291P)^2^+0.3247P] where P=(Fo^2^+2Fc^2^)/3'
_refine_ls_weighting_scheme calc
_refine_ls_wR_factor_gt 0.0598
_refine_ls_wR_factor_ref 0.0601
_reflns_Friedel_coverage 0.000
_reflns_number_gt 2212
_reflns_number_total 2395
_reflns_threshold_expression 'I > 2\s(I)'
_cod_data_source_file c4nj02356k2.cif
_cod_data_source_block shelxl
_cod_depositor_comments
;
The following automatic conversions were performed:

'_exptl_absorpt_correction_type' value 'MULTI-SCAN' changed to
'multi-scan' according to
/usr/data/users/saulius/crontab/automatic-downloads/rss-feeds/RSC/lib/dictionaries/cif_core.dic
dictionary named 'cif_core.dic' version 2.4.2 from 2011-04-26.

Automatic conversion script
Id: cif_fix_values 3105 2015-03-04 15:46:00Z robertas 

 Adding full bibliography for 7054755--7054756.cif.
;
_cod_database_code 7054756
_shelx_shelxl_version_number 2014/7
_shelx_space_group_comment
; 
The symmetry employed for this shelxl refinement is uniquely defined 
by the following loop, which should always be used as a source of 
symmetry information in preference to the above space-group names. 
They are only intended as comments. 
;
_shelx_estimated_absorpt_t_min 0.673
_shelx_estimated_absorpt_t_max 0.783

loop_
_space_group_symop_operation_xyz
'x, y, z'
'-x, -y, -z'

loop_
_atom_site_label
_atom_site_type_symbol
_atom_site_fract_x
_atom_site_fract_y
_atom_site_fract_z
_atom_site_U_iso_or_equiv
_atom_site_adp_type
_atom_site_occupancy
_atom_site_site_symmetry_order
_atom_site_calc_flag
_atom_site_refinement_flags_posn
_atom_site_refinement_flags_adp
Cd1 Cd 0.96575(2) 0.10793(2) -0.20958(2) 0.00505(7) Uani 1 1 d . .
O1 O 0.7760(3) 0.2954(2) -0.0174(2) 0.0120(4) Uani 1 1 d . .
O2 O 0.7809(3) 0.0500(2) 0.0931(2) 0.0086(4) Uani 1 1 d . .
O3 O 0.1881(3) 0.1024(2) 0.5352(2) 0.0106(4) Uani 1 1 d . .
O4 O 0.1124(3) 0.3004(3) 0.7101(2) 0.0117(4) Uani 1 1 d . .
N1 N 0.2874(3) 0.7569(3) 0.3556(3) 0.0090(4) Uani 1 1 d D .
H1A H 0.376(3) 0.792(4) 0.296(3) 0.011 Uiso 1 1 d D U
H1B H 0.255(4) 0.802(4) 0.4518(19) 0.011 Uiso 1 1 d D U
C1 C 0.7148(4) 0.2112(3) 0.0925(3) 0.0067(5) Uani 1 1 d . .
C2 C 0.5546(4) 0.3079(3) 0.2263(3) 0.0071(5) Uani 1 1 d . .
C3 C 0.4996(4) 0.4830(3) 0.2343(3) 0.0073(5) Uani 1 1 d . .
H3 H 0.5646 0.5383 0.1566 0.009 Uiso 1 1 calc R U
C4 C 0.3504(4) 0.5774(3) 0.3554(3) 0.0071(5) Uani 1 1 d . .
C5 C 0.2577(4) 0.4943(3) 0.4697(3) 0.0074(5) Uani 1 1 d . .
H5 H 0.1597 0.5565 0.5556 0.009 Uiso 1 1 calc R U
C6 C 0.3085(4) 0.3199(3) 0.4585(3) 0.0065(5) Uani 1 1 d . .
C7 C 0.4568(4) 0.2258(3) 0.3360(3) 0.0064(5) Uani 1 1 d . .
H7 H 0.4905 0.1074 0.3277 0.008 Uiso 1 1 calc R U
C8 C 0.1976(4) 0.2352(3) 0.5751(3) 0.0069(5) Uani 1 1 d . .
O5 O 0.9688(3) -0.1391(2) -0.2801(2) 0.0132(4) Uani 1 1 d D .
H5A H 0.918(5) -0.130(4) -0.355(3) 0.016 Uiso 1 1 d D U
H5B H 0.953(5) -0.214(3) -0.213(3) 0.016 Uiso 1 1 d D U
O6 O 0.5655(4) 0.8480(4) 0.0981(3) 0.0347(7) Uani 1 1 d . .
H6A H 0.5115 0.8412 0.0259 0.052 Uiso 1 1 d R U
H6B H 0.6673 0.8747 0.0529 0.052 Uiso 1 1 d R U
O7 O 0.8879(4) 0.6082(3) -0.1024(3) 0.0302(6) Uani 1 1 d . .
H7A H 0.8040 0.5667 -0.0806 0.045 Uiso 1 1 d R U
H7B H 0.9693 0.5150 -0.1450 0.045 Uiso 1 1 d R U

loop_
_atom_site_aniso_label
_atom_site_aniso_U_11
_atom_site_aniso_U_22
_atom_site_aniso_U_33
_atom_site_aniso_U_23
_atom_site_aniso_U_13
_atom_site_aniso_U_12
Cd1 0.00485(11) 0.00400(10) 0.00474(10) -0.00120(6) 0.00071(7) -0.00088(8)
O1 0.0123(10) 0.0114(9) 0.0081(9) -0.0015(7) 0.0040(7) -0.0035(8)
O2 0.0058(9) 0.0084(9) 0.0099(9) -0.0023(7) -0.0022(7) -0.0003(7)
O3 0.0117(10) 0.0092(9) 0.0100(9) 0.0004(7) 0.0003(7) -0.0047(8)
O4 0.0148(10) 0.0147(9) 0.0061(8) -0.0021(7) 0.0030(7) -0.0087(8)
N1 0.0084(11) 0.0084(10) 0.0091(10) -0.0040(8) 0.0022(9) -0.0036(9)
C1 0.0025(12) 0.0115(12) 0.0053(11) -0.0020(9) -0.0021(9) -0.0009(10)
C2 0.0051(12) 0.0105(12) 0.0041(11) -0.0012(9) -0.0010(9) -0.0014(10)
C3 0.0045(12) 0.0109(12) 0.0068(11) 0.0006(9) -0.0013(9) -0.0033(10)
C4 0.0055(12) 0.0078(11) 0.0075(11) 0.0000(9) -0.0037(9) -0.0008(10)
C5 0.0060(13) 0.0095(12) 0.0054(11) -0.0020(9) -0.0006(9) -0.0016(10)
C6 0.0050(12) 0.0096(12) 0.0046(11) 0.0015(9) -0.0025(9) -0.0024(10)
C7 0.0058(12) 0.0057(11) 0.0071(11) -0.0015(9) -0.0027(9) -0.0005(10)
C8 0.0045(12) 0.0083(11) 0.0065(11) 0.0024(9) -0.0028(9) -0.0007(10)
O5 0.0197(11) 0.0086(9) 0.0140(10) 0.0006(7) -0.0093(8) -0.0053(8)
O6 0.0319(14) 0.070(2) 0.0237(12) -0.0080(12) -0.0012(11) -0.0432(15)
O7 0.0611(18) 0.0120(10) 0.0311(13) 0.0056(9) -0.0283(13) -0.0191(12)

loop_
_atom_type_symbol
_atom_type_description
_atom_type_scat_dispersion_real
_atom_type_scat_dispersion_imag
_atom_type_scat_source
C C 0.0033 0.0016 'International Tables Vol C Tables 4.2.6.8 and 6.1.1.4'
H H 0.0000 0.0000 'International Tables Vol C Tables 4.2.6.8 and 6.1.1.4'
N N 0.0061 0.0033 'International Tables Vol C Tables 4.2.6.8 and 6.1.1.4'
O O 0.0106 0.0060 'International Tables Vol C Tables 4.2.6.8 and 6.1.1.4'
Cd Cd -0.8075 1.2024 'International Tables Vol C Tables 4.2.6.8 and 6.1.1.4'

loop_
_geom_angle_atom_site_label_1
_geom_angle_atom_site_label_2
_geom_angle_atom_site_label_3
_geom_angle
_geom_angle_site_symmetry_1
_geom_angle_site_symmetry_3
O1 Cd1 O5 132.85(8) . .
O1 Cd1 O2 100.68(7) . 2_755
O5 Cd1 O2 87.90(7) . 2_755
O1 Cd1 O4 85.01(7) . 1_654
O5 Cd1 O4 141.98(7) . 1_654
O2 Cd1 O4 87.83(7) 2_755 1_654
O1 Cd1 N1 86.44(8) . 2_665
O5 Cd1 N1 85.31(8) . 2_665
O2 Cd1 N1 172.42(7) 2_755 2_665
O4 Cd1 N1 95.44(8) 1_654 2_665
O1 Cd1 O3 137.79(7) . 1_654
O5 Cd1 O3 87.60(8) . 1_654
O2 Cd1 O3 90.79(7) 2_755 1_654
O4 Cd1 O3 54.72(7) 1_654 1_654
N1 Cd1 O3 85.57(7) 2_665 1_654
O1 Cd1 C8 111.28(8) . 1_654
O5 Cd1 C8 115.01(8) . 1_654
O2 Cd1 C8 90.09(7) 2_755 1_654
O4 Cd1 C8 27.28(7) 1_654 1_654
N1 Cd1 C8 89.72(8) 2_665 1_654
O3 Cd1 C8 27.47(7) 1_654 1_654
C1 O1 Cd1 105.52(16) . .
C1 O2 Cd1 120.83(16) . 2_755
C8 O3 Cd1 89.00(15) . 1_456
C8 O4 Cd1 94.64(15) . 1_456
C4 N1 Cd1 111.12(16) . 2_665
C4 N1 H1A 112(2) . .
Cd1 N1 H1A 99(2) 2_665 .
C4 N1 H1B 114(2) . .
Cd1 N1 H1B 112(2) 2_665 .
H1A N1 H1B 107(3) . .
O1 C1 O2 122.7(2) . .
O1 C1 C2 117.8(2) . .
O2 C1 C2 119.5(2) . .
C7 C2 C3 120.5(2) . .
C7 C2 C1 120.7(2) . .
C3 C2 C1 118.8(2) . .
C4 C3 C2 120.5(2) . .
C4 C3 H3 119.7 . .
C2 C3 H3 119.7 . .
C3 C4 C5 119.1(2) . .
C3 C4 N1 119.8(2) . .
C5 C4 N1 121.0(2) . .
C4 C5 C6 120.2(2) . .
C4 C5 H5 119.9 . .
C6 C5 H5 119.9 . .
C5 C6 C7 120.5(2) . .
C5 C6 C8 119.5(2) . .
C7 C6 C8 119.9(2) . .
C2 C7 C6 119.0(2) . .
C2 C7 H7 120.5 . .
C6 C7 H7 120.5 . .
O4 C8 O3 121.5(2) . .
O4 C8 C6 119.0(2) . .
O3 C8 C6 119.4(2) . .
O4 C8 Cd1 58.08(13) . 1_456
O3 C8 Cd1 63.53(13) . 1_456
C6 C8 Cd1 174.72(18) . 1_456
Cd1 O5 H5A 114(2) . .
Cd1 O5 H5B 123(2) . .
H5A O5 H5B 112(2) . .
H6A O6 H6B 108.9 . .
H7A O7 H7B 89.3 . .

loop_
_geom_bond_atom_site_label_1
_geom_bond_atom_site_label_2
_geom_bond_distance
_geom_bond_site_symmetry_2
Cd1 O1 2.238(2) .
Cd1 O5 2.2623(19) .
Cd1 O2 2.287(2) 2_755
Cd1 O4 2.3331(19) 1_654
Cd1 N1 2.417(3) 2_665
Cd1 O3 2.453(2) 1_654
Cd1 C8 2.740(3) 1_654
O1 C1 1.257(3) .
O2 C1 1.269(3) .
O2 Cd1 2.287(2) 2_755
O3 C8 1.264(3) .
O3 Cd1 2.453(2) 1_456
O4 C8 1.260(3) .
O4 Cd1 2.3331(19) 1_456
N1 C4 1.419(3) .
N1 Cd1 2.417(3) 2_665
N1 H1A 0.898(10) .
N1 H1B 0.893(10) .
C1 C2 1.503(3) .
C2 C7 1.390(3) .
C2 C3 1.394(4) .
C3 C4 1.392(3) .
C3 H3 0.9500 .
C4 C5 1.394(3) .
C5 C6 1.396(3) .
C5 H5 0.9500 .
C6 C7 1.396(3) .
C6 C8 1.496(3) .
C7 H7 0.9500 .
C8 Cd1 2.740(3) 1_456
O5 H5A 0.82(2) .
O5 H5B 0.851(7) .
O6 H6A 0.8501 .
O6 H6B 0.9021 .
O7 H7A 0.8394 .
O7 H7B 0.8473 .

loop_
_geom_hbond_atom_site_label_D
_geom_hbond_atom_site_label_H
_geom_hbond_atom_site_label_A
_geom_hbond_distance_DH
_geom_hbond_distance_HA
_geom_hbond_distance_DA
_geom_hbond_angle_DHA
_geom_hbond_site_symmetry_A
N1 H1A O6 0.898(10) 2.128(14) 2.997(3) 163(3) .
N1 H1B O3 0.893(10) 2.57(2) 3.223(3) 131(3) 1_565
O5 H5A O3 0.82(2) 1.88(2) 2.702(3) 176(3) 2_655
O5 H5B O7 0.851(7) 1.898(11) 2.731(3) 166(3) 1_545
O6 H6A O2 0.85 2.51 3.265(3) 148.8 2_665
O6 H6B O2 0.90 2.12 2.853(3) 137.2 1_565
O7 H7A O1 0.84 2.43 3.120(3) 140.3 .
O7 H7B O4 0.85 2.09 2.915(3) 163.6 1_654

loop_
_geom_torsion_atom_site_label_1
_geom_torsion_atom_site_label_2
_geom_torsion_atom_site_label_3
_geom_torsion_atom_site_label_4
_geom_torsion
_geom_torsion_site_symmetry_1
Cd1 O1 C1 O2 10.0(3) .
Cd1 O1 C1 C2 -168.96(17) .
Cd1 O2 C1 O1 90.6(3) 2_755
Cd1 O2 C1 C2 -90.5(2) 2_755
O1 C1 C2 C7 168.3(2) .
O2 C1 C2 C7 -10.7(4) .
O1 C1 C2 C3 -8.8(4) .
O2 C1 C2 C3 172.3(2) .
C7 C2 C3 C4 2.2(4) .
C1 C2 C3 C4 179.3(2) .
C2 C3 C4 C5 0.7(4) .
C2 C3 C4 N1 -175.7(2) .
Cd1 N1 C4 C3 89.5(2) 2_665
Cd1 N1 C4 C5 -86.8(2) 2_665
C3 C4 C5 C6 -2.9(4) .
N1 C4 C5 C6 173.4(2) .
C4 C5 C6 C7 2.2(4) .
C4 C5 C6 C8 -175.4(2) .
C3 C2 C7 C6 -2.8(4) .
C1 C2 C7 C6 -179.8(2) .
C5 C6 C7 C2 0.6(4) .
C8 C6 C7 C2 178.3(2) .
Cd1 O4 C8 O3 -3.6(3) 1_456
Cd1 O4 C8 C6 174.9(2) 1_456
Cd1 O3 C8 O4 3.4(3) 1_456
Cd1 O3 C8 C6 -175.0(2) 1_456
C5 C6 C8 O4 -25.6(4) .
C7 C6 C8 O4 156.8(2) .
C5 C6 C8 O3 152.9(2) .
C7 C6 C8 O3 -24.7(4) .
